data_4077096
loop_
_publ_author_name
'Carmona, Daniel'
'Lahoz, Fernando J.'
'Elipe, Sergio'
'Oro, Luis A.'
'Lamata, M. Pilar'
'Viguri, Fernando'
'S\'anchez, Fernando'
'Mart\'inez, Sonia'
'Cativiela, Carlos'
'L\'opez-Ram de V\'iu, M. Pilar'

_publ_section_title
;
 Synthesis, Characterization, Properties, and Asymmetric Catalytic
 Diels&#x2212;Alder Reactions of Chiral-at-Metal
 Phosphinooxazoline-Rhodium(III) and &#x2212;Iridium(III)
 Complexes&#x00A7;
;
_journal_issue 23
_journal_name_full Organometallics
_journal_page_first 5100
_journal_paper_doi 10.1021/om020582o
_journal_volume 21
_journal_year 2002
_chemical_absolute_configuration rmad
_chemical_formula_moiety 'C34 H39 Cl N O P Rh 1+, F6 Sb 1-'
_chemical_formula_sum 'C34 H39 Cl F6 N O P Rh Sb'
_chemical_formula_weight 882.74
_chemical_name_systematic
; 
 ? 
;
_space_group_IT_number 4
_symmetry_cell_setting monoclinic
_symmetry_space_group_name_Hall 'P 2yb'
_symmetry_space_group_name_H-M 'P 1 21 1'
_atom_sites_solution_hydrogens geom
_atom_sites_solution_primary direct
_atom_sites_solution_secondary difmap
_audit_creation_method SHELXL-97
_cell_angle_alpha 90.00
_cell_angle_beta 90.278(9)
_cell_angle_gamma 90.00
_cell_formula_units_Z 2
_cell_length_a 10.5421(9)
_cell_length_b 14.1772(14)
_cell_length_c 11.9537(13)
_cell_measurement_reflns_used 53
_cell_measurement_temperature 200(2)
_cell_measurement_theta_max 18.2
_cell_measurement_theta_min 12.5
_cell_volume 1786.5(3)
_computing_cell_refinement 'DIF4 (Stoe)'
_computing_data_collection 'DIF4 (Stoe)'
_computing_data_reduction 'REDU4 (Stoe)'
_computing_molecular_graphics 'XP program, SHELXTL v6.10,Bruker2000'
_computing_publication_material 'XCIF program, SHELXTL v6.10, Bruker'
_computing_structure_refinement 'SHELXL-97 (Sheldrick, 1997)'
_computing_structure_solution 'SHELXS-97 (Sheldrick, 1990)'
_diffrn_ambient_temperature 200(2)
_diffrn_measured_fraction_theta_full 0.999
_diffrn_measured_fraction_theta_max 0.999
_diffrn_measurement_device_type 'Siemens-Stoe AED-2 diffractometer'
_diffrn_measurement_method '\w/2\q scans'
_diffrn_radiation_monochromator graphite
_diffrn_radiation_source 'fine-focus sealed tube'
_diffrn_radiation_type MoK\a
_diffrn_radiation_wavelength 0.71073
_diffrn_reflns_av_R_equivalents 0.0203
_diffrn_reflns_av_sigmaI/netI 0.0273
_diffrn_reflns_limit_h_max 0
_diffrn_reflns_limit_h_min -13
_diffrn_reflns_limit_k_max 18
_diffrn_reflns_limit_k_min -18
_diffrn_reflns_limit_l_max 15
_diffrn_reflns_limit_l_min -15
_diffrn_reflns_number 8822
_diffrn_reflns_theta_full 27.49
_diffrn_reflns_theta_max 27.49
_diffrn_reflns_theta_min 1.70
_diffrn_standards_decay_% 0
_diffrn_standards_interval_time 55
_diffrn_standards_number 3
_exptl_absorpt_coefficient_mu 1.396
_exptl_absorpt_correction_T_max 0.736
_exptl_absorpt_correction_T_min 0.592
_exptl_absorpt_correction_type psi-scan
_exptl_absorpt_process_details
; 
 Azimuthal psi-scans of 12 reflections at 10\% intervals.
 Data corrected with the program EMPIR (Stoe)
;
_exptl_crystal_colour orange
_exptl_crystal_density_diffrn 1.641
_exptl_crystal_density_method 'not measured'
_exptl_crystal_description 'prismatic block'
_exptl_crystal_F_000 880
_exptl_crystal_size_max 0.50
_exptl_crystal_size_mid 0.48
_exptl_crystal_size_min 0.22
_refine_diff_density_max 0.683
_refine_diff_density_min -0.620
_refine_diff_density_rms 0.088
_refine_ls_abs_structure_details 'Flack H D (1983), Acta Cryst. A39, 876-881'
_refine_ls_abs_structure_Flack 0.00(2)
_refine_ls_extinction_method none
_refine_ls_goodness_of_fit_ref 1.092
_refine_ls_hydrogen_treatment mixed
_refine_ls_matrix_type full
_refine_ls_number_parameters 434
_refine_ls_number_reflns 8185
_refine_ls_number_restraints 37
_refine_ls_restrained_S_all 1.102
_refine_ls_R_factor_all 0.0432
_refine_ls_R_factor_gt 0.0399
_refine_ls_shift/su_max 0.001
_refine_ls_shift/su_mean 0.000
_refine_ls_structure_factor_coef Fsqd
_refine_ls_weighting_details 'calc w=1/[\s^2^(Fo^2^)+(0.0565P)^2^+1.7426P] where P=(Fo^2^+2Fc^2^)/3'
_refine_ls_weighting_scheme calc
_refine_ls_wR_factor_gt 0.1011
_refine_ls_wR_factor_ref 0.1035
_reflns_number_gt 7721
_reflns_number_total 8185
_reflns_threshold_expression >2sigma(I)
_cod_data_source_file om020582o.cif
_cod_data_source_block compound1a
_cod_original_sg_symbol_H-M P1211
_cod_database_code 4077096

loop_
_symmetry_equiv_pos_as_xyz
'x, y, z'
'-x, y+1/2, -z'

loop_
_atom_site_label
_atom_site_type_symbol
_atom_site_fract_x
_atom_site_fract_y
_atom_site_fract_z
_atom_site_U_iso_or_equiv
_atom_site_adp_type
_atom_site_occupancy
_atom_site_symmetry_multiplicity
_atom_site_calc_flag
_atom_site_refinement_flags
_atom_site_disorder_assembly
_atom_site_disorder_group
Sb1A Sb 0.7717(4) -0.0266(3) 0.4680(2) 0.0424(5) Uani 0.546(11) 1 d PD A 1
F1A F 0.9067(12) -0.0935(10) 0.4035(13) 0.151(6) Uiso 0.546(11) 1 d PD A 1
F2A F 0.7050(9) -0.1424(6) 0.5183(8) 0.072(3) Uiso 0.546(11) 1 d PD A 1
F3A F 0.6732(13) -0.0419(10) 0.3375(9) 0.119(4) Uiso 0.546(11) 1 d PD A 1
F4A F 0.8339(13) 0.0861(8) 0.4085(11) 0.122(4) Uiso 0.546(11) 1 d PD A 1
F5A F 0.8672(8) -0.0164(6) 0.6005(6) 0.074(3) Uiso 0.546(11) 1 d PD A 1
F6A F 0.6341(14) 0.0254(12) 0.5407(14) 0.170(7) Uiso 0.546(11) 1 d PD A 1
Sb1B Sb 0.7637(6) -0.0145(5) 0.4636(4) 0.0662(14) Uani 0.454(11) 1 d PD A 2
F1B F 0.9365(13) -0.0104(17) 0.4465(18) 0.201(11) Uiso 0.454(11) 1 d PD A 2
F2B F 0.773(2) -0.1399(9) 0.5105(15) 0.145(7) Uiso 0.454(11) 1 d PD A 2
F3B F 0.7439(11) -0.0622(7) 0.3233(8) 0.074(3) Uiso 0.454(11) 1 d PD A 2
F4B F 0.7631(17) 0.1093(9) 0.4338(14) 0.125(6) Uiso 0.454(11) 1 d PD A 2
F5B F 0.778(2) 0.0174(15) 0.6121(11) 0.190(10) Uiso 0.454(11) 1 d PD A 2
F6B F 0.5922(13) -0.0126(17) 0.475(2) 0.227(13) Uiso 0.454(11) 1 d PD A 2
Rh1 Rh 0.23600(3) 0.096090(17) 0.78398(3) 0.02687(9) Uani 1 1 d . . .
Cl1 Cl 0.43647(11) 0.03341(10) 0.84404(11) 0.0394(3) Uani 1 1 d . . .
P1 P 0.15850(11) 0.06491(8) 0.95868(10) 0.0269(2) Uani 1 1 d . . .
C1 C 0.2068(4) -0.0522(3) 1.0051(4) 0.0283(9) Uani 1 1 d . . .
C2 C 0.2063(4) -0.1281(3) 0.9288(4) 0.0307(9) Uani 1 1 d . . .
C3 C 0.2391(5) -0.2184(4) 0.9671(4) 0.0343(10) Uani 1 1 d . . .
H3 H 0.2373 -0.2755 0.9178 0.043(4) Uiso 1 1 d R . .
C4 C 0.2735(5) -0.2338(4) 1.0768(5) 0.0410(12) Uani 1 1 d . . .
H4 H 0.2987 -0.2981 1.0988 0.043(4) Uiso 1 1 d R . .
C5 C 0.2707(5) -0.1601(4) 1.1509(4) 0.0407(11) Uani 1 1 d . . .
H5 H 0.2779 -0.1736 1.2257 0.043(4) Uiso 1 1 d R . .
C6 C 0.2391(5) -0.0690(4) 1.1159(4) 0.0382(11) Uani 1 1 d . . .
H6 H 0.2372 -0.0177 1.1747 0.043(4) Uiso 1 1 d R . .
C7 C 0.2156(4) 0.1448(4) 1.0665(4) 0.0332(10) Uani 1 1 d . . .
C8 C 0.1383(5) 0.2126(4) 1.1165(4) 0.0382(10) Uani 1 1 d . . .
H8 H 0.0480 0.2174 1.1044 0.043(4) Uiso 1 1 d R . .
C9 C 0.1888(7) 0.2785(5) 1.1882(5) 0.0520(14) Uani 1 1 d . . .
H9 H 0.1291 0.3219 1.2182 0.043(4) Uiso 1 1 d R . .
C10 C 0.3181(7) 0.2778(5) 1.2143(6) 0.0603(18) Uani 1 1 d . . .
H10 H 0.3469 0.3306 1.2589 0.043(4) Uiso 1 1 d R . .
C11 C 0.3953(6) 0.2103(5) 1.1663(6) 0.0582(17) Uani 1 1 d . . .
H11 H 0.4815 0.2126 1.1833 0.043(4) Uiso 1 1 d R . .
C12 C 0.3448(5) 0.1432(5) 1.0928(5) 0.0469(13) Uani 1 1 d . . .
H12 H 0.3997 0.0981 1.0589 0.043(4) Uiso 1 1 d R . .
C13 C -0.0135(4) 0.0531(3) 0.9727(4) 0.0320(9) Uani 1 1 d . . .
C14 C -0.0695(5) 0.0476(4) 1.0777(4) 0.0373(10) Uani 1 1 d . . .
H14 H -0.0202 0.0598 1.1382 0.043(4) Uiso 1 1 d R . .
C15 C -0.1998(5) 0.0282(4) 1.0844(6) 0.0488(14) Uani 1 1 d . . .
H15 H -0.2382 0.0240 1.1575 0.043(4) Uiso 1 1 d R . .
C16 C -0.2718(5) 0.0149(4) 0.9898(6) 0.0503(15) Uani 1 1 d . . .
H16 H -0.3601 -0.0017 0.9915 0.043(4) Uiso 1 1 d R . .
C17 C -0.2144(5) 0.0200(4) 0.8850(6) 0.0471(13) Uani 1 1 d . . .
H17 H -0.2628 0.0087 0.8191 0.043(4) Uiso 1 1 calc R . .
C18 C -0.0866(4) 0.0416(3) 0.8773(5) 0.0339(10) Uani 1 1 d . . .
H18 H -0.0543 0.0503 0.8031 0.043(4) Uiso 1 1 d R . .
C19 C 0.3369(6) 0.1980(4) 0.6725(5) 0.0485(14) Uani 1 1 d . . .
C20 C 0.2252(7) 0.1708(4) 0.6145(5) 0.0518(15) Uani 1 1 d . . .
C21 C 0.1182(5) 0.1927(4) 0.6824(5) 0.0393(11) Uani 1 1 d . . .
C22 C 0.1628(5) 0.2403(3) 0.7795(5) 0.0369(11) Uani 1 1 d . . .
C23 C 0.2989(5) 0.2405(4) 0.7777(5) 0.0389(11) Uani 1 1 d . . .
C24 C 0.4703(8) 0.1930(6) 0.6335(9) 0.083(3) Uani 1 1 d . . .
H24A H 0.5240 0.1674 0.6933 0.072(5) Uiso 1 1 calc R . .
H24B H 0.4997 0.2564 0.6138 0.072(5) Uiso 1 1 calc R . .
H24C H 0.4751 0.1520 0.5677 0.072(5) Uiso 1 1 calc R . .
C25 C 0.2175(11) 0.1371(6) 0.4949(6) 0.088(3) Uani 1 1 d . . .
H25A H 0.2909 0.0971 0.4785 0.072(5) Uiso 1 1 calc R . .
H25B H 0.2172 0.1916 0.4444 0.072(5) Uiso 1 1 calc R . .
H25C H 0.1394 0.1007 0.4840 0.072(5) Uiso 1 1 calc R . .
C26 C -0.0183(7) 0.1896(5) 0.6454(7) 0.065(2) Uani 1 1 d . . .
H26A H -0.0351 0.1298 0.6070 0.072(5) Uiso 1 1 calc R . .
H26B H -0.0353 0.2421 0.5941 0.072(5) Uiso 1 1 calc R . .
H26C H -0.0734 0.1949 0.7108 0.072(5) Uiso 1 1 calc R . .
C27 C 0.0798(6) 0.2928(4) 0.8590(6) 0.0491(14) Uani 1 1 d . . .
H27A H 0.0511 0.3516 0.8241 0.072(5) Uiso 1 1 calc R . .
H27B H 0.1277 0.3073 0.9273 0.072(5) Uiso 1 1 calc R . .
H27C H 0.0061 0.2539 0.8778 0.072(5) Uiso 1 1 calc R . .
C28 C 0.3854(6) 0.2889(5) 0.8582(7) 0.0583(17) Uani 1 1 d . . .
H28A H 0.4236 0.3439 0.8220 0.072(5) Uiso 1 1 calc R . .
H28B H 0.4525 0.2452 0.8818 0.072(5) Uiso 1 1 calc R . .
H28C H 0.3372 0.3093 0.9237 0.072(5) Uiso 1 1 calc R . .
N1 N 0.1857(4) -0.0466(3) 0.7456(3) 0.0265(8) Uani 1 1 d . . .
C29 C 0.1751(4) -0.1175(3) 0.8097(4) 0.0267(8) Uani 1 1 d . . .
O1 O 0.1390(4) -0.1996(2) 0.7604(3) 0.0383(8) Uani 1 1 d . . .
C30 C 0.1094(5) -0.1760(4) 0.6440(4) 0.0386(11) Uani 1 1 d . . .
H30A H 0.0164 -0.1696 0.6301 0.044(8) Uiso 1 1 d R . .
H30B H 0.1327 -0.2298 0.6045 0.044(8) Uiso 1 1 d R . .
C31 C 0.1725(5) -0.0799(4) 0.6283(4) 0.0333(10) Uani 1 1 d . . .
H31 H 0.108(6) -0.043(4) 0.595(5) 0.044(8) Uiso 1 1 d . . .
C32 C 0.3025(5) -0.0858(4) 0.5731(4) 0.0387(11) Uani 1 1 d . . .
H32 H 0.3415 -0.0216 0.5799 0.044(8) Uiso 1 1 d R . .
C33 C 0.3937(5) -0.1564(5) 0.6297(5) 0.0480(13) Uani 1 1 d . . .
H33A H 0.4722 -0.1605 0.5864 0.072(5) Uiso 1 1 calc R . .
H33B H 0.3536 -0.2187 0.6329 0.072(5) Uiso 1 1 calc R . .
H33C H 0.4133 -0.1349 0.7058 0.072(5) Uiso 1 1 calc R . .
C34 C 0.2903(7) -0.1085(5) 0.4488(5) 0.0532(15) Uani 1 1 d . . .
H34A H 0.3730 -0.1010 0.4128 0.072(5) Uiso 1 1 calc R . .
H34B H 0.2289 -0.0655 0.4141 0.072(5) Uiso 1 1 calc R . .
H34C H 0.2611 -0.1737 0.4396 0.072(5) Uiso 1 1 calc R . .

loop_
_atom_site_aniso_label
_atom_site_aniso_U_11
_atom_site_aniso_U_22
_atom_site_aniso_U_33
_atom_site_aniso_U_23
_atom_site_aniso_U_13
_atom_site_aniso_U_12
Sb1A 0.0584(11) 0.0387(7) 0.0301(8) -0.0021(4) 0.0024(6) -0.0088(6)
Sb1B 0.0658(16) 0.071(3) 0.0621(19) -0.0129(13) -0.0037(11) -0.0117(15)
Rh1 0.02590(15) 0.02810(15) 0.02661(15) 0.00123(14) -0.00077(11) -0.00133(15)
Cl1 0.0241(5) 0.0502(7) 0.0438(7) -0.0019(5) -0.0018(4) 0.0014(5)
P1 0.0244(5) 0.0293(5) 0.0269(5) -0.0029(4) -0.0013(4) 0.0010(4)
C1 0.024(2) 0.032(2) 0.029(2) 0.0015(17) 0.0001(16) 0.0001(16)
C2 0.023(2) 0.035(2) 0.034(2) 0.0008(19) -0.0039(17) -0.0034(17)
C3 0.036(2) 0.033(2) 0.034(2) 0.0028(19) 0.0009(19) -0.0034(19)
C4 0.036(3) 0.044(3) 0.043(3) 0.012(2) -0.002(2) 0.004(2)
C5 0.038(3) 0.050(3) 0.034(2) 0.010(2) -0.004(2) 0.006(2)
C6 0.040(3) 0.049(3) 0.027(2) 0.004(2) -0.001(2) 0.007(2)
C7 0.031(2) 0.036(2) 0.033(2) -0.0089(19) 0.0014(18) -0.0048(19)
C8 0.037(3) 0.042(3) 0.035(2) -0.004(2) 0.003(2) -0.001(2)
C9 0.064(4) 0.048(3) 0.044(3) -0.016(3) 0.003(3) 0.008(3)
C10 0.058(4) 0.061(4) 0.061(4) -0.027(3) 0.003(3) -0.013(3)
C11 0.042(3) 0.076(4) 0.058(4) -0.029(3) -0.009(3) -0.007(3)
C12 0.033(3) 0.066(4) 0.041(3) -0.020(3) -0.003(2) 0.000(3)
C13 0.022(2) 0.031(2) 0.043(3) 0.0008(19) -0.0013(18) 0.0027(17)
C14 0.035(2) 0.038(3) 0.038(3) 0.004(2) 0.000(2) 0.000(2)
C15 0.038(3) 0.047(3) 0.061(4) 0.019(3) 0.014(3) 0.005(2)
C16 0.030(3) 0.046(3) 0.075(4) 0.018(3) 0.003(3) 0.001(2)
C17 0.032(3) 0.045(3) 0.064(4) 0.005(3) -0.015(2) 0.004(2)
C18 0.028(2) 0.031(2) 0.043(3) -0.0011(19) -0.0035(19) 0.0013(18)
C19 0.054(3) 0.041(3) 0.050(3) 0.016(2) 0.014(3) -0.001(3)
C20 0.084(5) 0.033(3) 0.038(3) 0.015(2) 0.001(3) -0.003(3)
C21 0.043(3) 0.032(2) 0.042(3) 0.010(2) -0.012(2) -0.003(2)
C22 0.037(3) 0.028(2) 0.046(3) 0.010(2) -0.005(2) 0.0024(19)
C23 0.039(3) 0.029(2) 0.048(3) 0.003(2) -0.001(2) -0.011(2)
C24 0.070(5) 0.066(5) 0.115(7) 0.022(5) 0.050(5) -0.004(4)
C25 0.180(10) 0.048(4) 0.036(3) 0.014(3) 0.004(5) -0.007(5)
C26 0.064(4) 0.055(4) 0.075(4) 0.017(3) -0.043(4) -0.004(3)
C27 0.048(3) 0.036(3) 0.064(4) 0.004(3) 0.004(3) 0.009(2)
C28 0.041(3) 0.046(3) 0.088(5) 0.000(3) -0.015(3) -0.015(3)
N1 0.0265(18) 0.0301(19) 0.0228(17) -0.0035(14) -0.0005(14) 0.0021(14)
C29 0.0219(19) 0.026(2) 0.032(2) -0.0050(17) -0.0017(16) 0.0004(15)
O1 0.049(2) 0.0298(16) 0.0365(18) -0.0028(14) -0.0053(16) -0.0056(15)
C30 0.041(3) 0.044(3) 0.031(2) -0.009(2) -0.004(2) -0.005(2)
C31 0.036(2) 0.036(2) 0.028(2) -0.0069(18) -0.0055(19) -0.0016(19)
C32 0.039(3) 0.053(3) 0.023(2) -0.004(2) 0.0013(19) 0.000(2)
C33 0.038(3) 0.068(4) 0.038(3) -0.004(3) 0.000(2) 0.012(3)
C34 0.060(4) 0.069(4) 0.030(3) -0.011(3) 0.009(3) 0.003(3)

loop_
_atom_type_symbol
_atom_type_description
_atom_type_scat_dispersion_real
_atom_type_scat_dispersion_imag
_atom_type_scat_source
C C 0.0033 0.0016 'International Tables Vol C Tables 4.2.6.8 and 6.1.1.4'
H H 0.0000 0.0000 'International Tables Vol C Tables 4.2.6.8 and 6.1.1.4'
N N 0.0061 0.0033 'International Tables Vol C Tables 4.2.6.8 and 6.1.1.4'
O O 0.0106 0.0060 'International Tables Vol C Tables 4.2.6.8 and 6.1.1.4'
F F 0.0171 0.0103 'International Tables Vol C Tables 4.2.6.8 and 6.1.1.4'
P P 0.1023 0.0942 'International Tables Vol C Tables 4.2.6.8 and 6.1.1.4'
Cl Cl 0.1484 0.1585 'International Tables Vol C Tables 4.2.6.8 and 6.1.1.4'
Rh Rh -1.1178 0.9187 'International Tables Vol C Tables 4.2.6.8 and 6.1.1.4'
Sb Sb -0.5866 1.5461 'International Tables Vol C Tables 4.2.6.8 and 6.1.1.4'

loop_
_geom_angle_atom_site_label_1
_geom_angle_atom_site_label_2
_geom_angle_atom_site_label_3
_geom_angle
F6A Sb1A F4A 96.6(7)
F6A Sb1A F1A 172.9(7)
F4A Sb1A F1A 90.4(6)
F6A Sb1A F5A 89.5(6)
F4A Sb1A F5A 93.8(5)
F1A Sb1A F5A 88.9(6)
F6A Sb1A F3A 90.3(7)
F4A Sb1A F3A 88.7(5)
F1A Sb1A F3A 91.1(6)
F5A Sb1A F3A 177.5(5)
F6A Sb1A F2A 84.4(6)
F4A Sb1A F2A 176.2(5)
F1A Sb1A F2A 88.6(5)
F5A Sb1A F2A 89.9(4)
F3A Sb1A F2A 87.7(5)
F4B Sb1B F6B 89.8(9)
F4B Sb1B F3B 100.4(7)
F6B Sb1B F3B 87.8(8)
F4B Sb1B F1B 87.1(8)
F6B Sb1B F1B 176.5(10)
F3B Sb1B F1B 91.0(8)
F4B Sb1B F5B 87.2(8)
F6B Sb1B F5B 90.2(9)
F3B Sb1B F5B 172.1(8)
F1B Sb1B F5B 91.3(9)
F4B Sb1B F2B 173.4(9)
F6B Sb1B F2B 92.6(9)
F3B Sb1B F2B 85.9(7)
F1B Sb1B F2B 90.7(9)
F5B Sb1B F2B 86.6(8)
N1 Rh1 C23 165.25(18)
N1 Rh1 C22 142.35(16)
C23 Rh1 C22 38.6(2)
N1 Rh1 C21 109.28(17)
C23 Rh1 C21 64.1(2)
C22 Rh1 C21 37.7(2)
N1 Rh1 C19 126.9(2)
C23 Rh1 C19 38.6(2)
C22 Rh1 C19 63.3(2)
C21 Rh1 C19 62.6(2)
N1 Rh1 C20 103.67(19)
C23 Rh1 C20 62.8(2)
C22 Rh1 C20 61.9(2)
C21 Rh1 C20 36.9(2)
C19 Rh1 C20 36.5(2)
N1 Rh1 P1 85.65(10)
C23 Rh1 P1 109.05(15)
C22 Rh1 P1 94.34(15)
C21 Rh1 P1 114.78(15)
C19 Rh1 P1 147.20(18)
C20 Rh1 P1 151.69(18)
N1 Rh1 Cl1 86.05(11)
C23 Rh1 Cl1 95.26(15)
C22 Rh1 Cl1 131.60(15)
C21 Rh1 Cl1 152.41(15)
C19 Rh1 Cl1 89.80(17)
C20 Rh1 Cl1 118.45(19)
P1 Rh1 Cl1 88.47(4)
C7 P1 C1 105.1(2)
C7 P1 C13 108.5(2)
C1 P1 C13 99.5(2)
C7 P1 Rh1 114.09(17)
C1 P1 Rh1 110.69(15)
C13 P1 Rh1 117.36(17)
C6 C1 C2 119.1(4)
C6 C1 P1 121.0(4)
C2 C1 P1 119.8(3)
C3 C2 C1 119.0(4)
C3 C2 C29 117.6(4)
C1 C2 C29 123.4(4)
C4 C3 C2 121.3(5)
C4 C3 H3 115.8
C2 C3 H3 122.9
C5 C4 C3 119.2(5)
C5 C4 H4 122.7
C3 C4 H4 118.1
C4 C5 C6 121.2(5)
C4 C5 H5 118.0
C6 C5 H5 120.1
C1 C6 C5 120.1(5)
C1 C6 H6 122.3
C5 C6 H6 117.6
C12 C7 C8 119.0(5)
C12 C7 P1 118.0(4)
C8 C7 P1 122.7(4)
C9 C8 C7 120.7(5)
C9 C8 H8 115.2
C7 C8 H8 124.1
C8 C9 C10 120.6(6)
C8 C9 H9 114.8
C10 C9 H9 124.6
C11 C10 C9 119.2(6)
C11 C10 H10 125.5
C9 C10 H10 114.9
C10 C11 C12 120.6(6)
C10 C11 H11 117.5
C12 C11 H11 122.0
C7 C12 C11 119.9(5)
C7 C12 H12 120.5
C11 C12 H12 119.6
C18 C13 C14 120.0(4)
C18 C13 P1 119.0(4)
C14 C13 P1 120.9(4)
C13 C14 C15 118.8(5)
C13 C14 H14 117.7
C15 C14 H14 123.4
C16 C15 C14 121.1(6)
C16 C15 H15 120.3
C14 C15 H15 118.6
C15 C16 C17 119.5(5)
C15 C16 H16 123.3
C17 C16 H16 117.1
C18 C17 C16 119.8(6)
C18 C17 H17 120.1
C16 C17 H17 120.1
C13 C18 C17 120.7(5)
C13 C18 H18 123.2
C17 C18 H18 116.1
C20 C19 C23 107.7(5)
C20 C19 C24 128.3(7)
C23 C19 C24 123.9(7)
C20 C19 Rh1 73.7(3)
C23 C19 Rh1 67.6(3)
C24 C19 Rh1 127.6(5)
C19 C20 C21 108.7(5)
C19 C20 C25 126.2(7)
C21 C20 C25 124.6(7)
C19 C20 Rh1 69.8(3)
C21 C20 Rh1 68.5(3)
C25 C20 Rh1 134.0(4)
C22 C21 C20 107.9(5)
C22 C21 C26 124.5(6)
C20 C21 C26 125.7(6)
C22 C21 Rh1 70.3(3)
C20 C21 Rh1 74.6(3)
C26 C21 Rh1 132.7(4)
C21 C22 C23 108.4(5)
C21 C22 C27 124.3(5)
C23 C22 C27 126.7(5)
C21 C22 Rh1 72.0(3)
C23 C22 Rh1 69.5(3)
C27 C22 Rh1 131.1(4)
C22 C23 C19 107.0(5)
C22 C23 C28 126.9(6)
C19 C23 C28 125.4(6)
C22 C23 Rh1 71.9(3)
C19 C23 Rh1 73.9(3)
C28 C23 Rh1 127.1(4)
C19 C24 H24A 109.5
C19 C24 H24B 109.5
H24A C24 H24B 109.5
C19 C24 H24C 109.5
H24A C24 H24C 109.5
H24B C24 H24C 109.5
C20 C25 H25A 109.5
C20 C25 H25B 109.5
H25A C25 H25B 109.5
C20 C25 H25C 109.5
H25A C25 H25C 109.5
H25B C25 H25C 109.5
C21 C26 H26A 109.5
C21 C26 H26B 109.5
H26A C26 H26B 109.5
C21 C26 H26C 109.5
H26A C26 H26C 109.5
H26B C26 H26C 109.5
C22 C27 H27A 109.5
C22 C27 H27B 109.5
H27A C27 H27B 109.5
C22 C27 H27C 109.5
H27A C27 H27C 109.5
H27B C27 H27C 109.5
C23 C28 H28A 109.5
C23 C28 H28B 109.5
H28A C28 H28B 109.5
C23 C28 H28C 109.5
H28A C28 H28C 109.5
H28B C28 H28C 109.5
C29 N1 C31 108.1(4)
C29 N1 Rh1 129.9(3)
C31 N1 Rh1 121.7(3)
N1 C29 O1 116.2(4)
N1 C29 C2 130.3(4)
O1 C29 C2 113.2(4)
C29 O1 C30 105.9(4)
O1 C30 C31 103.3(4)
O1 C30 H30A 112.6
C31 C30 H30A 109.0
O1 C30 H30B 103.8
C31 C30 H30B 123.5
H30A C30 H30B 104.6
N1 C31 C32 110.2(4)
N1 C31 C30 101.9(4)
C32 C31 C30 113.4(4)
N1 C31 H31 107(4)
C32 C31 H31 119(4)
C30 C31 H31 104(4)
C34 C32 C31 111.2(5)
C34 C32 C33 109.9(5)
C31 C32 C33 113.9(4)
C34 C32 H32 107.7
C31 C32 H32 106.5
C33 C32 H32 107.4
C32 C33 H33A 109.5
C32 C33 H33B 109.5
H33A C33 H33B 109.5
C32 C33 H33C 109.5
H33A C33 H33C 109.5
H33B C33 H33C 109.5
C32 C34 H34A 109.5
C32 C34 H34B 109.5
H34A C34 H34B 109.5
C32 C34 H34C 109.5
H34A C34 H34C 109.5
H34B C34 H34C 109.5

loop_
_geom_bond_atom_site_label_1
_geom_bond_atom_site_label_2
_geom_bond_distance
Sb1A F6A 1.849(10)
Sb1A F4A 1.869(9)
Sb1A F1A 1.878(10)
Sb1A F5A 1.879(8)
Sb1A F3A 1.881(9)
Sb1A F2A 1.885(8)
Sb1B F4B 1.790(11)
Sb1B F6B 1.814(13)
Sb1B F3B 1.820(9)
Sb1B F1B 1.835(13)
Sb1B F5B 1.836(12)
Sb1B F2B 1.867(12)
Rh1 N1 2.140(4)
Rh1 C23 2.153(5)
Rh1 C22 2.186(5)
Rh1 C21 2.209(5)
Rh1 C19 2.238(5)
Rh1 C20 2.288(5)
Rh1 P1 2.2893(12)
Rh1 Cl1 2.3992(12)
P1 C7 1.816(5)
P1 C1 1.823(5)
P1 C13 1.829(5)
C1 C6 1.386(6)
C1 C2 1.410(7)
C2 C3 1.403(7)
C2 C29 1.467(7)
C3 C4 1.377(7)
C3 H3 1.0012
C4 C5 1.370(8)
C4 H4 0.9842
C5 C6 1.397(8)
C5 H5 0.9174
C6 H6 1.0113
C7 C12 1.397(7)
C7 C8 1.397(7)
C8 C9 1.374(8)
C8 H8 0.9652
C9 C10 1.397(10)
C9 H9 0.9517
C10 C11 1.383(10)
C10 H10 0.9674
C11 C12 1.398(8)
C11 H11 0.9302
C12 H12 0.9546
C13 C18 1.383(7)
C13 C14 1.392(7)
C14 C15 1.404(8)
C14 H14 0.9048
C15 C16 1.372(10)
C15 H15 0.9665
C16 C17 1.396(9)
C16 H16 0.9605
C17 C18 1.385(7)
C17 H17 0.9500
C18 H18 0.9595
C19 C20 1.417(10)
C19 C23 1.453(8)
C19 C24 1.485(9)
C20 C21 1.427(9)
C20 C25 1.510(9)
C21 C22 1.421(8)
C21 C26 1.504(8)
C22 C23 1.434(8)
C22 C27 1.494(8)
C23 C28 1.490(8)
C24 H24A 0.9800
C24 H24B 0.9800
C24 H24C 0.9800
C25 H25A 0.9800
C25 H25B 0.9800
C25 H25C 0.9800
C26 H26A 0.9800
C26 H26B 0.9800
C26 H26C 0.9800
C27 H27A 0.9800
C27 H27B 0.9800
C27 H27C 0.9800
C28 H28A 0.9800
C28 H28B 0.9800
C28 H28C 0.9800
N1 C29 1.270(6)
N1 C31 1.485(6)
C29 O1 1.358(5)
O1 C30 1.463(6)
C30 C31 1.528(7)
C30 H30A 0.9975
C30 H30B 0.9313
C31 C32 1.525(7)
C31 H31 0.94(6)
C32 C34 1.525(7)
C32 C33 1.542(8)
C32 H32 1.0018
C33 H33A 0.9800
C33 H33B 0.9800
C33 H33C 0.9800
C34 H34A 0.9800
C34 H34B 0.9800
C34 H34C 0.9800

loop_
_geom_torsion_atom_site_label_1
_geom_torsion_atom_site_label_2
_geom_torsion_atom_site_label_3
_geom_torsion_atom_site_label_4
_geom_torsion
N1 Rh1 P1 C7 159.7(2)
C23 Rh1 P1 C7 -21.5(2)
C22 Rh1 P1 C7 -58.1(2)
C21 Rh1 P1 C7 -91.1(2)
C19 Rh1 P1 C7 -13.7(4)
C20 Rh1 P1 C7 -89.3(4)
Cl1 Rh1 P1 C7 73.51(19)
N1 Rh1 P1 C1 41.36(19)
C23 Rh1 P1 C1 -139.8(2)
C22 Rh1 P1 C1 -176.4(2)
C21 Rh1 P1 C1 150.6(2)
C19 Rh1 P1 C1 -132.1(3)
C20 Rh1 P1 C1 152.4(4)
Cl1 Rh1 P1 C1 -44.80(16)
N1 Rh1 P1 C13 -71.8(2)
C23 Rh1 P1 C13 107.0(2)
C22 Rh1 P1 C13 70.4(2)
C21 Rh1 P1 C13 37.4(2)
C19 Rh1 P1 C13 114.8(4)
C20 Rh1 P1 C13 39.2(4)
Cl1 Rh1 P1 C13 -157.96(18)
C7 P1 C1 C6 18.8(5)
C13 P1 C1 C6 -93.5(4)
Rh1 P1 C1 C6 142.4(4)
C7 P1 C1 C2 -164.0(4)
C13 P1 C1 C2 83.8(4)
Rh1 P1 C1 C2 -40.4(4)
C6 C1 C2 C3 -0.3(7)
P1 C1 C2 C3 -177.5(4)
C6 C1 C2 C29 -179.2(4)
P1 C1 C2 C29 3.5(6)
C1 C2 C3 C4 -1.1(7)
C29 C2 C3 C4 178.0(4)
C2 C3 C4 C5 2.6(8)
C3 C4 C5 C6 -2.9(8)
C2 C1 C6 C5 0.0(7)
P1 C1 C6 C5 177.3(4)
C4 C5 C6 C1 1.6(8)
C1 P1 C7 C12 56.0(5)
C13 P1 C7 C12 161.7(5)
Rh1 P1 C7 C12 -65.4(5)
C1 P1 C7 C8 -129.7(4)
C13 P1 C7 C8 -24.0(5)
Rh1 P1 C7 C8 108.9(4)
C12 C7 C8 C9 1.8(8)
P1 C7 C8 C9 -172.5(5)
C7 C8 C9 C10 -1.4(10)
C8 C9 C10 C11 0.6(11)
C9 C10 C11 C12 -0.3(12)
C8 C7 C12 C11 -1.5(9)
P1 C7 C12 C11 173.1(5)
C10 C11 C12 C7 0.8(11)
C7 P1 C13 C18 145.8(4)
C1 P1 C13 C18 -104.6(4)
Rh1 P1 C13 C18 14.7(4)
C7 P1 C13 C14 -39.6(5)
C1 P1 C13 C14 69.9(4)
Rh1 P1 C13 C14 -170.8(3)
C18 C13 C14 C15 1.5(7)
P1 C13 C14 C15 -173.1(4)
C13 C14 C15 C16 -0.1(8)
C14 C15 C16 C17 0.6(9)
C15 C16 C17 C18 -2.3(9)
C14 C13 C18 C17 -3.2(7)
P1 C13 C18 C17 171.4(4)
C16 C17 C18 C13 3.6(8)
N1 Rh1 C19 C20 58.8(4)
C23 Rh1 C19 C20 -117.6(5)
C22 Rh1 C19 C20 -78.1(4)
C21 Rh1 C19 C20 -35.6(4)
P1 Rh1 C19 C20 -129.4(4)
Cl1 Rh1 C19 C20 143.7(4)
N1 Rh1 C19 C23 176.4(3)
C22 Rh1 C19 C23 39.5(3)
C21 Rh1 C19 C23 82.0(4)
C20 Rh1 C19 C23 117.6(5)
P1 Rh1 C19 C23 -11.8(5)
Cl1 Rh1 C19 C23 -98.7(3)
N1 Rh1 C19 C24 -67.3(8)
C23 Rh1 C19 C24 116.3(8)
C22 Rh1 C19 C24 155.8(8)
C21 Rh1 C19 C24 -161.7(8)
C20 Rh1 C19 C24 -126.1(9)
P1 Rh1 C19 C24 104.5(7)
Cl1 Rh1 C19 C24 17.6(7)
C23 C19 C20 C21 -1.7(6)
C24 C19 C20 C21 -177.1(6)
Rh1 C19 C20 C21 57.6(4)
C23 C19 C20 C25 170.4(6)
C24 C19 C20 C25 -5.0(10)
Rh1 C19 C20 C25 -130.3(6)
C23 C19 C20 Rh1 -59.3(4)
C24 C19 C20 Rh1 125.4(7)
N1 Rh1 C20 C19 -135.2(3)
C23 Rh1 C20 C19 38.4(4)
C22 Rh1 C20 C19 82.2(4)
C21 Rh1 C20 C19 120.8(5)
P1 Rh1 C20 C19 118.1(4)
Cl1 Rh1 C20 C19 -42.3(4)
N1 Rh1 C20 C21 104.0(3)
C23 Rh1 C20 C21 -82.3(4)
C22 Rh1 C20 C21 -38.6(3)
C19 Rh1 C20 C21 -120.8(5)
P1 Rh1 C20 C21 -2.7(6)
Cl1 Rh1 C20 C21 -163.1(3)
N1 Rh1 C20 C25 -14.0(9)
C23 Rh1 C20 C25 159.7(10)
C22 Rh1 C20 C25 -156.5(10)
C21 Rh1 C20 C25 -118.0(10)
C19 Rh1 C20 C25 121.3(10)
P1 Rh1 C20 C25 -120.7(8)
Cl1 Rh1 C20 C25 78.9(9)
C19 C20 C21 C22 4.4(6)
C25 C20 C21 C22 -167.8(5)
Rh1 C20 C21 C22 62.8(3)
C19 C20 C21 C26 169.7(5)
C25 C20 C21 C26 -2.5(9)
Rh1 C20 C21 C26 -131.9(5)
C19 C20 C21 Rh1 -58.4(4)
C25 C20 C21 Rh1 129.4(6)
N1 Rh1 C21 C22 156.8(3)
C23 Rh1 C21 C22 -37.6(3)
C19 Rh1 C21 C22 -80.9(4)
C20 Rh1 C21 C22 -116.0(5)
P1 Rh1 C21 C22 62.6(3)
Cl1 Rh1 C21 C22 -82.5(4)
N1 Rh1 C21 C20 -87.2(4)
C23 Rh1 C21 C20 78.5(4)
C22 Rh1 C21 C20 116.0(5)
C19 Rh1 C21 C20 35.1(4)
P1 Rh1 C21 C20 178.6(3)
Cl1 Rh1 C21 C20 33.5(5)
N1 Rh1 C21 C26 37.5(7)
C23 Rh1 C21 C26 -156.8(7)
C22 Rh1 C21 C26 -119.2(8)
C19 Rh1 C21 C26 159.9(7)
C20 Rh1 C21 C26 124.7(8)
P1 Rh1 C21 C26 -56.7(7)
Cl1 Rh1 C21 C26 158.3(5)
C20 C21 C22 C23 -5.4(6)
C26 C21 C22 C23 -170.9(5)
Rh1 C21 C22 C23 60.2(3)
C20 C21 C22 C27 166.4(5)
C26 C21 C22 C27 0.9(8)
Rh1 C21 C22 C27 -128.0(5)
C20 C21 C22 Rh1 -65.6(4)
C26 C21 C22 Rh1 128.9(5)
N1 Rh1 C22 C21 -37.6(5)
C23 Rh1 C22 C21 118.5(5)
C19 Rh1 C22 C21 79.0(4)
C20 Rh1 C22 C21 37.7(3)
P1 Rh1 C22 C21 -126.1(3)
Cl1 Rh1 C22 C21 142.1(3)
N1 Rh1 C22 C23 -156.0(3)
C21 Rh1 C22 C23 -118.5(5)
C19 Rh1 C22 C23 -39.5(3)
C20 Rh1 C22 C23 -80.7(4)
P1 Rh1 C22 C23 115.5(3)
Cl1 Rh1 C22 C23 23.6(4)
N1 Rh1 C22 C27 82.6(6)
C23 Rh1 C22 C27 -121.3(7)
C21 Rh1 C22 C27 120.2(7)
C19 Rh1 C22 C27 -160.8(6)
C20 Rh1 C22 C27 158.0(6)
P1 Rh1 C22 C27 -5.9(6)
Cl1 Rh1 C22 C27 -97.7(5)
C21 C22 C23 C19 4.3(6)
C27 C22 C23 C19 -167.3(5)
Rh1 C22 C23 C19 66.1(4)
C21 C22 C23 C28 174.9(5)
C27 C22 C23 C28 3.4(9)
Rh1 C22 C23 C28 -123.3(6)
C21 C22 C23 Rh1 -61.8(3)
C27 C22 C23 Rh1 126.6(5)
C20 C19 C23 C22 -1.6(6)
C24 C19 C23 C22 174.0(6)
Rh1 C19 C23 C22 -64.8(3)
C20 C19 C23 C28 -172.4(5)
C24 C19 C23 C28 3.2(9)
Rh1 C19 C23 C28 124.4(6)
C20 C19 C23 Rh1 63.2(4)
C24 C19 C23 Rh1 -121.2(6)
N1 Rh1 C23 C22 103.1(7)
C21 Rh1 C23 C22 36.7(3)
C19 Rh1 C23 C22 114.5(5)
C20 Rh1 C23 C22 78.2(4)
P1 Rh1 C23 C22 -72.3(3)
Cl1 Rh1 C23 C22 -162.5(3)
N1 Rh1 C23 C19 -11.4(9)
C22 Rh1 C23 C19 -114.5(5)
C21 Rh1 C23 C19 -77.8(4)
C20 Rh1 C23 C19 -36.3(4)
P1 Rh1 C23 C19 173.3(3)
Cl1 Rh1 C23 C19 83.1(3)
N1 Rh1 C23 C28 -133.9(7)
C22 Rh1 C23 C28 123.1(7)
C21 Rh1 C23 C28 159.8(6)
C19 Rh1 C23 C28 -122.5(7)
C20 Rh1 C23 C28 -158.8(6)
P1 Rh1 C23 C28 50.8(6)
Cl1 Rh1 C23 C28 -39.4(5)
C23 Rh1 N1 C29 158.5(7)
C22 Rh1 N1 C29 -117.4(4)
C21 Rh1 N1 C29 -140.7(4)
C19 Rh1 N1 C29 149.6(4)
C20 Rh1 N1 C29 -178.9(4)
P1 Rh1 N1 C29 -26.0(4)
Cl1 Rh1 N1 C29 62.8(4)
C23 Rh1 N1 C31 -13.5(9)
C22 Rh1 N1 C31 70.6(5)
C21 Rh1 N1 C31 47.3(4)
C19 Rh1 N1 C31 -22.4(4)
C20 Rh1 N1 C31 9.1(4)
P1 Rh1 N1 C31 162.0(3)
Cl1 Rh1 N1 C31 -109.2(3)
C31 N1 C29 O1 -8.3(5)
Rh1 N1 C29 O1 178.8(3)
C31 N1 C29 C2 165.6(5)
Rh1 N1 C29 C2 -7.2(7)
C3 C2 C29 N1 -152.3(5)
C1 C2 C29 N1 26.7(8)
C3 C2 C29 O1 21.8(6)
C1 C2 C29 O1 -159.2(4)
N1 C29 O1 C30 -6.1(5)
C2 C29 O1 C30 178.9(4)
C29 O1 C30 C31 17.0(5)
C29 N1 C31 C32 -102.4(5)
Rh1 N1 C31 C32 71.1(5)
C29 N1 C31 C30 18.2(5)
Rh1 N1 C31 C30 -168.3(3)
O1 C30 C31 N1 -20.7(5)
O1 C30 C31 C32 97.6(5)
N1 C31 C32 C34 -173.2(5)
C30 C31 C32 C34 73.3(6)
N1 C31 C32 C33 61.9(6)
C30 C31 C32 C33 -51.5(6)
